data_7030490
loop_
_publ_author_name
'Kou, Yingying'
'Tian, Jinlei'
'Li, Dongdong'
'Gu, Wen'
'Liu, Xin'
'Yan, Shiping'
'Liao, Daizheng'
'Cheng, Peng'

_publ_section_title
;
 Synthesis, structure, magnetic properties and DNA cleavage of
 binuclear Cu(II) Schiff-base complexes
;
_journal_coden_ASTM DTARAF
_journal_issue 13
_journal_name_full 'Dalton Transactions'
_journal_page_first 2374
_journal_page_last 2382
_journal_paper_doi 10.1039/b819052f
_journal_year 2009
_chemical_formula_moiety 'C44 H73 Cu2 N5 O8'
_chemical_formula_sum 'C44 H73 Cu2 N5 O8'
_chemical_formula_weight 927.15
_space_group_IT_number 2
_symmetry_cell_setting triclinic
_symmetry_space_group_name_Hall '-P 1'
_symmetry_space_group_name_H-M 'P -1'
_atom_sites_solution_hydrogens geom
_atom_sites_solution_primary direct
_atom_sites_solution_secondary difmap
_audit_creation_method SHELXL-97
_cell_angle_alpha 108.293(3)
_cell_angle_beta 91.948(2)
_cell_angle_gamma 90.183(3)
_cell_formula_units_Z 2
_cell_length_a 9.972(2)
_cell_length_b 14.743(4)
_cell_length_c 17.732(5)
_cell_measurement_reflns_used 5994
_cell_measurement_temperature 113(2)
_cell_measurement_theta_max 27.9
_cell_measurement_theta_min 2.0
_cell_volume 2473.5(11)
_computing_cell_refinement CrystalClear
_computing_data_collection CrystalClear
_computing_data_reduction CrystalClear
_computing_publication_material 'CrystalStructure 3.7.0'
_computing_structure_refinement 'SHELXL-97 (Sheldrick, 1997)'
_computing_structure_solution 'SHELXS-97 (Sheldrick, 1990)'
_diffrn_ambient_temperature 113(2)
_diffrn_detector_area_resol_mean 7.31
_diffrn_measured_fraction_theta_full 0.997
_diffrn_measured_fraction_theta_max 0.997
_diffrn_measurement_device_type 'Rigaku Saturn'
_diffrn_measurement_method \w
_diffrn_radiation_monochromator confocal
_diffrn_radiation_source 'Rotating anode'
_diffrn_radiation_type MoK\a
_diffrn_radiation_wavelength 0.71070
_diffrn_reflns_av_R_equivalents 0.0338
_diffrn_reflns_av_sigmaI/netI 0.0397
_diffrn_reflns_limit_h_max 11
_diffrn_reflns_limit_h_min -11
_diffrn_reflns_limit_k_max 17
_diffrn_reflns_limit_k_min -17
_diffrn_reflns_limit_l_max 21
_diffrn_reflns_limit_l_min -21
_diffrn_reflns_number 21731
_diffrn_reflns_theta_full 25.01
_diffrn_reflns_theta_max 25.01
_diffrn_reflns_theta_min 2.04
_exptl_absorpt_coefficient_mu 0.911
_exptl_absorpt_correction_T_max 0.8388
_exptl_absorpt_correction_T_min 0.8388
_exptl_absorpt_correction_type multi-scan
_exptl_absorpt_process_details CrystalClear
_exptl_crystal_colour colorless
_exptl_crystal_density_diffrn 1.245
_exptl_crystal_density_method 'not measured'
_exptl_crystal_description prism
_exptl_crystal_F_000 988
_exptl_crystal_size_max 0.20
_exptl_crystal_size_mid 0.20
_exptl_crystal_size_min 0.20
_refine_diff_density_max 1.364
_refine_diff_density_min -0.746
_refine_diff_density_rms 0.075
_refine_ls_extinction_method none
_refine_ls_goodness_of_fit_ref 1.082
_refine_ls_hydrogen_treatment constr
_refine_ls_matrix_type full
_refine_ls_number_parameters 552
_refine_ls_number_reflns 8694
_refine_ls_number_restraints 0
_refine_ls_restrained_S_all 1.082
_refine_ls_R_factor_all 0.0549
_refine_ls_R_factor_gt 0.0485
_refine_ls_shift/su_max 0.001
_refine_ls_shift/su_mean 0.000
_refine_ls_structure_factor_coef Fsqd
_refine_ls_weighting_details 'calc w=1/[\s^2^(Fo^2^)+(0.0715P)^2^+2.3990P] where P=(Fo^2^+2Fc^2^)/3'
_refine_ls_weighting_scheme calc
_refine_ls_wR_factor_gt 0.1273
_refine_ls_wR_factor_ref 0.1329
_reflns_number_gt 7737
_reflns_number_total 8694
_reflns_threshold_expression >2sigma(I)
_cod_duplicate_entry 7000815
_cod_data_source_file b819052f.txt
_cod_data_source_block shelxl
_cod_original_cell_volume 2473.5(10)
_cod_database_code 7030490

loop_
_symmetry_equiv_pos_as_xyz
'x, y, z'
'-x, -y, -z'

loop_
_atom_site_label
_atom_site_type_symbol
_atom_site_fract_x
_atom_site_fract_y
_atom_site_fract_z
_atom_site_U_iso_or_equiv
_atom_site_adp_type
_atom_site_occupancy
_atom_site_symmetry_multiplicity
_atom_site_calc_flag
_atom_site_refinement_flags
Cu1 Cu 0.08213(3) 0.08616(2) 0.40094(2) 0.01673(12) Uani 1 1 d .
Cu2 Cu 0.17709(3) 0.23618(2) 0.56138(2) 0.01959(12) Uani 1 1 d .
N1 N 0.1958(2) -0.02944(17) 0.38502(14) 0.0174(5) Uani 1 1 d .
N2 N 0.3425(2) 0.18285(17) 0.59517(15) 0.0211(5) Uani 1 1 d .
N3 N 0.5719(3) 0.0691(2) 0.26219(16) 0.0284(6) Uani 1 1 d .
N4 N 0.3154(3) 0.3522(2) 0.39643(17) 0.0296(6) Uani 1 1 d .
N5 N 0.8374(3) 0.7562(3) 0.1540(2) 0.0461(8) Uani 1 1 d .
O1 O 0.0380(2) 0.05595(14) 0.28969(12) 0.0204(4) Uani 1 1 d .
O2 O 0.11599(19) 0.10585(14) 0.51415(12) 0.0190(4) Uani 1 1 d .
O3 O 0.2411(2) 0.36367(15) 0.59826(14) 0.0299(5) Uani 1 1 d .
O4 O -0.0653(2) 0.17963(15) 0.42622(12) 0.0216(5) Uani 1 1 d .
O5 O -0.0009(2) 0.28245(15) 0.54496(13) 0.0276(5) Uani 1 1 d .
O6 O 0.4620(2) 0.01469(18) 0.34974(14) 0.0322(5) Uani 1 1 d .
O7 O 0.2501(2) 0.21463(16) 0.41658(14) 0.0299(5) Uani 1 1 d .
O8 O 0.7405(4) 0.8558(3) 0.26441(19) 0.0776(11) Uani 1 1 d .
C1 C 0.1127(3) -0.0004(2) 0.23340(17) 0.0198(6) Uani 1 1 d .
C2 C 0.1400(3) 0.0218(2) 0.16296(18) 0.0203(6) Uani 1 1 d .
C3 C 0.2183(3) -0.0412(2) 0.10627(18) 0.0222(6) Uani 1 1 d .
H3 H 0.2359 -0.0260 0.0593 0.027 Uiso 1 1 calc R
C4 C 0.2721(3) -0.1251(2) 0.11427(18) 0.0241(7) Uani 1 1 d .
C5 C 0.2428(3) -0.1459(2) 0.18289(18) 0.0235(7) Uani 1 1 d .
H5 H 0.2772 -0.2026 0.1903 0.028 Uiso 1 1 calc R
C6 C 0.1647(3) -0.0866(2) 0.24129(18) 0.0211(6) Uani 1 1 d .
C7 C 0.0856(3) 0.1136(2) 0.14983(18) 0.0222(6) Uani 1 1 d .
C8 C -0.0685(3) 0.1077(2) 0.1456(2) 0.0295(7) Uani 1 1 d .
H8A H -0.1010 0.1081 0.1972 0.044 Uiso 1 1 calc R
H8B H -0.0982 0.0485 0.1047 0.044 Uiso 1 1 calc R
H8C H -0.1044 0.1627 0.1322 0.044 Uiso 1 1 calc R
C9 C 0.1328(4) 0.2014(2) 0.2189(2) 0.0295(7) Uani 1 1 d .
H9A H 0.0990 0.2595 0.2095 0.044 Uiso 1 1 calc R
H9B H 0.2311 0.2040 0.2224 0.044 Uiso 1 1 calc R
H9C H 0.0984 0.1969 0.2687 0.044 Uiso 1 1 calc R
C10 C 0.1320(4) 0.1265(2) 0.0725(2) 0.0330(8) Uani 1 1 d .
H10A H 0.0944 0.1853 0.0665 0.050 Uiso 1 1 calc R
H10B H 0.1013 0.0718 0.0275 0.050 Uiso 1 1 calc R
H10C H 0.2302 0.1308 0.0740 0.050 Uiso 1 1 calc R
C11 C 0.3584(3) -0.1932(2) 0.05099(19) 0.0297(8) Uani 1 1 d .
C12 C 0.3997(4) -0.1493(3) -0.0122(2) 0.0422(10) Uani 1 1 d .
H12A H 0.4552 -0.1944 -0.0508 0.063 Uiso 1 1 calc R
H12B H 0.4511 -0.0901 0.0131 0.063 Uiso 1 1 calc R
H12C H 0.3193 -0.1350 -0.0395 0.063 Uiso 1 1 calc R
C13 C 0.2771(4) -0.2852(3) 0.0103(2) 0.0413(9) Uani 1 1 d .
H13A H 0.3314 -0.3293 -0.0299 0.062 Uiso 1 1 calc R
H13B H 0.1956 -0.2697 -0.0154 0.062 Uiso 1 1 calc R
H13C H 0.2525 -0.3152 0.0500 0.062 Uiso 1 1 calc R
C14 C 0.4865(4) -0.2183(3) 0.0902(2) 0.0391(9) Uani 1 1 d .
H14A H 0.4624 -0.2512 0.1281 0.059 Uiso 1 1 calc R
H14B H 0.5371 -0.1596 0.1182 0.059 Uiso 1 1 calc R
H14C H 0.5420 -0.2601 0.0493 0.059 Uiso 1 1 calc R
C15 C 0.1415(3) -0.1092(2) 0.31670(18) 0.0216(6) Uani 1 1 d .
H15A H 0.0442 -0.1177 0.3223 0.026 Uiso 1 1 calc R
H15B H 0.1868 -0.1693 0.3153 0.026 Uiso 1 1 calc R
C16 C 0.1975(3) -0.0525(2) 0.46045(17) 0.0186(6) Uani 1 1 d .
H16A H 0.2739 -0.0944 0.4625 0.022 Uiso 1 1 calc R
H16B H 0.1135 -0.0865 0.4642 0.022 Uiso 1 1 calc R
C17 C 0.2108(3) 0.0398(2) 0.52883(17) 0.0192(6) Uani 1 1 d .
H17 H 0.1886 0.0270 0.5792 0.023 Uiso 1 1 calc R
C18 C 0.3509(3) 0.0848(2) 0.53848(18) 0.0207(6) Uani 1 1 d .
H18A H 0.4154 0.0467 0.5593 0.025 Uiso 1 1 calc R
H18B H 0.3815 0.0871 0.4866 0.025 Uiso 1 1 calc R
C19 C 0.4624(3) 0.2422(2) 0.5967(2) 0.0270(7) Uani 1 1 d .
H19A H 0.4726 0.2495 0.5435 0.032 Uiso 1 1 calc R
H19B H 0.5431 0.2100 0.6093 0.032 Uiso 1 1 calc R
C20 C 0.4516(3) 0.3395(2) 0.65773(19) 0.0248(7) Uani 1 1 d .
C21 C 0.5525(3) 0.3740(2) 0.71576(19) 0.0236(7) Uani 1 1 d .
H21 H 0.6275 0.3349 0.7170 0.028 Uiso 1 1 calc R
C22 C 0.5472(3) 0.4636(2) 0.77189(18) 0.0228(7) Uani 1 1 d .
C23 C 0.4339(3) 0.5175(2) 0.76764(18) 0.0233(7) Uani 1 1 d .
H23 H 0.4276 0.5789 0.8060 0.028 Uiso 1 1 calc R
C24 C 0.3295(3) 0.4872(2) 0.71080(19) 0.0240(7) Uani 1 1 d .
C25 C 0.3376(3) 0.3951(2) 0.65400(19) 0.0225(6) Uani 1 1 d .
C26 C 0.6552(3) 0.5021(2) 0.8381(2) 0.0278(7) Uani 1 1 d .
C27 C 0.7786(3) 0.4384(3) 0.8268(2) 0.0344(8) Uani 1 1 d .
H27A H 0.8459 0.4671 0.8692 0.052 Uiso 1 1 calc R
H27B H 0.8165 0.4323 0.7751 0.052 Uiso 1 1 calc R
H27C H 0.7524 0.3751 0.8287 0.052 Uiso 1 1 calc R
C28 C 0.5949(4) 0.5077(3) 0.9183(2) 0.0383(9) Uani 1 1 d .
H28A H 0.5680 0.4435 0.9177 0.057 Uiso 1 1 calc R
H28B H 0.5163 0.5490 0.9268 0.057 Uiso 1 1 calc R
H28C H 0.6622 0.5342 0.9613 0.057 Uiso 1 1 calc R
C29 C 0.7022(4) 0.6024(3) 0.8407(2) 0.0444(10) Uani 1 1 d .
H29A H 0.6264 0.6461 0.8525 0.067 Uiso 1 1 calc R
H29B H 0.7372 0.5998 0.7890 0.067 Uiso 1 1 calc R
H29C H 0.7731 0.6253 0.8821 0.067 Uiso 1 1 calc R
C30 C 0.2072(3) 0.5501(2) 0.7099(2) 0.0292(7) Uani 1 1 d .
C31 C 0.2237(5) 0.6496(3) 0.7709(3) 0.0600(13) Uani 1 1 d .
H31A H 0.2228 0.6445 0.8246 0.090 Uiso 1 1 calc R
H31B H 0.1498 0.6900 0.7635 0.090 Uiso 1 1 calc R
H31C H 0.3092 0.6782 0.7635 0.090 Uiso 1 1 calc R
C32 C 0.1886(4) 0.5655(3) 0.6283(2) 0.0370(8) Uani 1 1 d .
H32A H 0.2729 0.5893 0.6142 0.055 Uiso 1 1 calc R
H32B H 0.1179 0.6121 0.6306 0.055 Uiso 1 1 calc R
H32C H 0.1633 0.5047 0.5881 0.055 Uiso 1 1 calc R
C33 C 0.0801(4) 0.5020(3) 0.7262(2) 0.0418(9) Uani 1 1 d .
H33A H 0.0692 0.4383 0.6869 0.063 Uiso 1 1 calc R
H33B H 0.0021 0.5407 0.7223 0.063 Uiso 1 1 calc R
H33C H 0.0876 0.4960 0.7796 0.063 Uiso 1 1 calc R
C34 C -0.0857(3) 0.2458(2) 0.48994(18) 0.0195(6) Uani 1 1 d .
C35 C -0.2253(3) 0.2862(2) 0.5017(2) 0.0264(7) Uani 1 1 d .
H35A H -0.2450 0.3050 0.5583 0.040 Uiso 1 1 calc R
H35B H -0.2907 0.2375 0.4713 0.040 Uiso 1 1 calc R
H35C H -0.2307 0.3421 0.4832 0.040 Uiso 1 1 calc R
C36 C 0.5706(4) 0.0828(3) 0.1850(2) 0.0446(10) Uani 1 1 d .
H36A H 0.4834 0.0623 0.1577 0.067 Uiso 1 1 calc R
H36B H 0.6416 0.0449 0.1534 0.067 Uiso 1 1 calc R
H36C H 0.5861 0.1505 0.1914 0.067 Uiso 1 1 calc R
C37 C 0.6938(4) 0.0955(3) 0.3114(2) 0.0412(9) Uani 1 1 d .
H37A H 0.6764 0.0952 0.3654 0.062 Uiso 1 1 calc R
H37B H 0.7233 0.1596 0.3130 0.062 Uiso 1 1 calc R
H37C H 0.7641 0.0495 0.2891 0.062 Uiso 1 1 calc R
C38 C 0.4669(3) 0.0320(3) 0.2868(2) 0.0296(7) Uani 1 1 d .
H38 H 0.3889 0.0177 0.2526 0.035 Uiso 1 1 calc R
C39 C 0.4511(4) 0.3197(4) 0.3781(4) 0.0692(15) Uani 1 1 d .
H39A H 0.5121 0.3519 0.4232 0.104 Uiso 1 1 calc R
H39B H 0.4786 0.3348 0.3308 0.104 Uiso 1 1 calc R
H39C H 0.4544 0.2505 0.3680 0.104 Uiso 1 1 calc R
C40 C 0.2864(5) 0.4509(3) 0.4040(2) 0.0484(10) Uani 1 1 d .
H40A H 0.1914 0.4630 0.4152 0.073 Uiso 1 1 calc R
H40B H 0.3061 0.4632 0.3543 0.073 Uiso 1 1 calc R
H40C H 0.3421 0.4932 0.4476 0.073 Uiso 1 1 calc R
C41 C 0.2278(3) 0.2959(2) 0.41438(19) 0.0272(7) Uani 1 1 d .
H41 H 0.1402 0.3200 0.4266 0.033 Uiso 1 1 calc R
C42 C 0.7797(8) 0.6828(7) 0.1729(5) 0.137(4) Uani 1 1 d .
H42A H 0.7016 0.6583 0.1371 0.206 Uiso 1 1 calc R
H42B H 0.7509 0.7057 0.2279 0.206 Uiso 1 1 calc R
H42C H 0.8448 0.6317 0.1672 0.206 Uiso 1 1 calc R
C43 C 0.9186(7) 0.7508(7) 0.0931(4) 0.135(4) Uani 1 1 d .
H43A H 1.0007 0.7172 0.0996 0.202 Uiso 1 1 calc R
H43B H 0.9417 0.8153 0.0929 0.202 Uiso 1 1 calc R
H43C H 0.8721 0.7158 0.0427 0.202 Uiso 1 1 calc R
C44 C 0.8110(6) 0.8472(4) 0.2077(4) 0.0760(16) Uani 1 1 d .
H44 H 0.8485 0.9026 0.1995 0.091 Uiso 1 1 calc R

loop_
_atom_site_aniso_label
_atom_site_aniso_U_11
_atom_site_aniso_U_22
_atom_site_aniso_U_33
_atom_site_aniso_U_23
_atom_site_aniso_U_13
_atom_site_aniso_U_12
Cu1 0.01594(19) 0.0160(2) 0.0184(2) 0.00535(15) 0.00232(14) 0.00294(14)
Cu2 0.0174(2) 0.0172(2) 0.0221(2) 0.00309(15) 0.00064(14) 0.00374(14)
N1 0.0210(12) 0.0166(12) 0.0149(13) 0.0052(10) 0.0016(9) 0.0009(10)
N2 0.0178(12) 0.0165(13) 0.0259(14) 0.0020(10) 0.0005(10) 0.0024(10)
N3 0.0224(14) 0.0411(17) 0.0247(15) 0.0149(13) -0.0026(11) -0.0095(12)
N4 0.0311(15) 0.0279(15) 0.0311(16) 0.0114(12) 0.0001(12) -0.0055(12)
N5 0.0420(19) 0.063(2) 0.039(2) 0.0240(17) 0.0028(15) -0.0010(17)
O1 0.0223(11) 0.0197(11) 0.0194(11) 0.0062(9) 0.0029(8) 0.0042(8)
O2 0.0173(10) 0.0181(10) 0.0214(11) 0.0059(8) 0.0019(8) 0.0041(8)
O3 0.0260(12) 0.0214(12) 0.0377(14) 0.0039(10) -0.0083(10) 0.0031(9)
O4 0.0209(11) 0.0232(11) 0.0218(11) 0.0086(9) 0.0019(8) 0.0059(9)
O5 0.0215(11) 0.0237(12) 0.0312(13) -0.0001(10) -0.0009(9) 0.0063(9)
O6 0.0236(12) 0.0522(16) 0.0273(13) 0.0213(11) 0.0048(9) 0.0012(11)
O7 0.0264(12) 0.0283(13) 0.0395(14) 0.0172(11) -0.0001(10) -0.0014(10)
O8 0.071(2) 0.124(3) 0.0386(19) 0.025(2) 0.0236(17) -0.007(2)
C1 0.0210(15) 0.0174(15) 0.0197(16) 0.0041(12) -0.0011(12) -0.0013(12)
C2 0.0201(15) 0.0201(15) 0.0207(16) 0.0068(12) -0.0019(12) 0.0005(12)
C3 0.0252(16) 0.0261(16) 0.0159(15) 0.0074(12) 0.0014(12) 0.0029(13)
C4 0.0261(16) 0.0239(16) 0.0212(17) 0.0051(13) 0.0019(13) 0.0061(13)
C5 0.0300(17) 0.0188(15) 0.0209(16) 0.0052(12) -0.0004(13) 0.0052(13)
C6 0.0232(15) 0.0197(15) 0.0195(16) 0.0049(12) -0.0001(12) 0.0002(12)
C7 0.0255(16) 0.0208(16) 0.0219(16) 0.0088(13) 0.0009(12) 0.0030(12)
C8 0.0311(18) 0.0255(17) 0.0293(18) 0.0055(14) -0.0051(14) 0.0075(14)
C9 0.0392(19) 0.0209(17) 0.0278(18) 0.0072(14) -0.0037(14) -0.0016(14)
C10 0.051(2) 0.0244(18) 0.0286(19) 0.0151(14) 0.0028(16) 0.0094(15)
C11 0.0350(18) 0.0310(18) 0.0217(17) 0.0060(14) 0.0035(14) 0.0158(15)
C12 0.048(2) 0.053(2) 0.031(2) 0.0186(18) 0.0188(17) 0.0226(19)
C13 0.049(2) 0.040(2) 0.027(2) -0.0009(16) 0.0080(16) 0.0151(18)
C14 0.035(2) 0.051(2) 0.030(2) 0.0099(17) 0.0051(15) 0.0222(17)
C15 0.0284(16) 0.0152(15) 0.0209(16) 0.0052(12) 0.0024(12) 0.0009(12)
C16 0.0195(14) 0.0174(15) 0.0207(16) 0.0080(12) 0.0044(11) 0.0028(11)
C17 0.0215(15) 0.0187(15) 0.0191(15) 0.0081(12) 0.0039(12) 0.0059(12)
C18 0.0212(15) 0.0196(15) 0.0197(16) 0.0037(12) 0.0019(12) 0.0073(12)
C19 0.0192(15) 0.0246(17) 0.0334(19) 0.0036(14) 0.0000(13) 0.0022(13)
C20 0.0231(16) 0.0219(16) 0.0270(17) 0.0039(13) 0.0035(13) 0.0026(13)
C21 0.0167(14) 0.0252(17) 0.0298(18) 0.0099(13) 0.0027(12) 0.0005(12)
C22 0.0259(16) 0.0211(16) 0.0212(16) 0.0066(13) 0.0003(12) -0.0071(12)
C23 0.0294(17) 0.0193(15) 0.0196(16) 0.0037(12) 0.0031(13) -0.0021(13)
C24 0.0258(16) 0.0193(16) 0.0282(18) 0.0089(13) 0.0058(13) 0.0034(13)
C25 0.0209(15) 0.0207(16) 0.0255(17) 0.0067(13) 0.0018(12) 0.0000(12)
C26 0.0293(17) 0.0266(17) 0.0255(18) 0.0056(14) -0.0035(13) -0.0036(14)
C27 0.0274(18) 0.040(2) 0.033(2) 0.0089(16) -0.0085(14) -0.0067(15)
C28 0.045(2) 0.043(2) 0.0251(19) 0.0080(16) 0.0007(16) 0.0037(17)
C29 0.050(2) 0.032(2) 0.050(2) 0.0137(18) -0.0189(19) -0.0152(18)
C30 0.0281(17) 0.0234(17) 0.0333(19) 0.0047(14) 0.0013(14) 0.0061(13)
C31 0.057(3) 0.037(2) 0.066(3) -0.011(2) -0.016(2) 0.023(2)
C32 0.0349(19) 0.033(2) 0.052(2) 0.0253(18) 0.0023(17) 0.0056(15)
C33 0.0283(19) 0.052(2) 0.054(3) 0.028(2) 0.0161(17) 0.0156(17)
C34 0.0206(15) 0.0164(15) 0.0253(17) 0.0115(13) 0.0045(12) 0.0026(12)
C35 0.0222(16) 0.0276(17) 0.0302(18) 0.0098(14) 0.0051(13) 0.0095(13)
C36 0.039(2) 0.073(3) 0.031(2) 0.029(2) -0.0067(16) -0.019(2)
C37 0.0296(19) 0.064(3) 0.034(2) 0.0221(19) -0.0073(15) -0.0139(18)
C38 0.0208(16) 0.040(2) 0.0304(19) 0.0149(16) -0.0019(13) -0.0018(14)
C39 0.034(2) 0.067(3) 0.121(5) 0.049(3) 0.022(3) 0.003(2)
C40 0.078(3) 0.026(2) 0.043(2) 0.0138(17) 0.007(2) -0.0021(19)
C41 0.0243(16) 0.0325(19) 0.0252(18) 0.0094(14) 0.0018(13) 0.0033(14)
C42 0.093(5) 0.210(10) 0.175(8) 0.155(8) 0.008(5) 0.002(6)
C43 0.084(5) 0.258(11) 0.067(4) 0.057(6) 0.002(4) -0.039(6)
C44 0.076(4) 0.076(4) 0.074(4) 0.021(3) -0.018(3) -0.008(3)

loop_
_atom_type_symbol
_atom_type_description
_atom_type_scat_dispersion_real
_atom_type_scat_dispersion_imag
_atom_type_scat_source
C C 0.0033 0.0016 'International Tables Vol C Tables 4.2.6.8 and 6.1.1.4'
H H 0.0000 0.0000 'International Tables Vol C Tables 4.2.6.8 and 6.1.1.4'
N N 0.0061 0.0033 'International Tables Vol C Tables 4.2.6.8 and 6.1.1.4'
O O 0.0106 0.0060 'International Tables Vol C Tables 4.2.6.8 and 6.1.1.4'
Cu Cu 0.3201 1.2651 'International Tables Vol C Tables 4.2.6.8 and 6.1.1.4'

loop_
_geom_angle_atom_site_label_1
_geom_angle_atom_site_label_2
_geom_angle_atom_site_label_3
_geom_angle
O1 Cu1 O2 174.22(9)
O1 Cu1 O4 90.40(8)
O2 Cu1 O4 90.16(8)
O1 Cu1 N1 93.10(9)
O2 Cu1 N1 84.90(9)
O4 Cu1 N1 164.61(9)
O3 Cu2 O2 174.77(10)
O3 Cu2 O5 89.29(9)
O2 Cu2 O5 90.72(9)
O3 Cu2 N2 94.35(10)
O2 Cu2 N2 86.60(9)
O5 Cu2 N2 168.96(10)
C16 N1 C15 112.5(2)
C16 N1 Cu1 106.81(17)
C15 N1 Cu1 110.15(18)
C19 N2 C18 113.1(2)
C19 N2 Cu2 112.42(19)
C18 N2 Cu2 104.96(18)
C38 N3 C36 121.6(3)
C38 N3 C37 121.0(3)
C36 N3 C37 117.4(3)
C41 N4 C39 119.8(3)
C41 N4 C40 122.0(3)
C39 N4 C40 117.8(3)
C43 N5 C42 127.7(7)
C43 N5 C44 118.4(6)
C42 N5 C44 113.8(6)
C1 O1 Cu1 123.02(18)
C17 O2 Cu2 111.55(17)
C17 O2 Cu1 112.70(16)
Cu2 O2 Cu1 107.06(10)
C25 O3 Cu2 124.1(2)
C34 O4 Cu1 129.38(19)
C34 O5 Cu2 128.13(19)
O1 C1 C6 120.5(3)
O1 C1 C2 121.7(3)
C6 C1 C2 117.8(3)
C3 C2 C1 118.4(3)
C3 C2 C7 120.9(3)
C1 C2 C7 120.7(3)
C4 C3 C2 124.2(3)
C4 C3 H3 117.9
C2 C3 H3 117.9
C5 C4 C3 116.4(3)
C5 C4 C11 120.5(3)
C3 C4 C11 123.2(3)
C4 C5 C6 122.3(3)
C4 C5 H5 118.9
C6 C5 H5 118.9
C5 C6 C1 120.9(3)
C5 C6 C15 120.5(3)
C1 C6 C15 118.5(3)
C10 C7 C9 108.1(3)
C10 C7 C8 108.1(3)
C9 C7 C8 109.6(3)
C10 C7 C2 112.4(3)
C9 C7 C2 110.1(2)
C8 C7 C2 108.5(3)
C7 C8 H8A 109.5
C7 C8 H8B 109.5
H8A C8 H8B 109.5
C7 C8 H8C 109.5
H8A C8 H8C 109.5
H8B C8 H8C 109.5
C7 C9 H9A 109.5
C7 C9 H9B 109.5
H9A C9 H9B 109.5
C7 C9 H9C 109.5
H9A C9 H9C 109.5
H9B C9 H9C 109.5
C7 C10 H10A 109.5
C7 C10 H10B 109.5
H10A C10 H10B 109.5
C7 C10 H10C 109.5
H10A C10 H10C 109.5
H10B C10 H10C 109.5
C12 C11 C13 108.7(3)
C12 C11 C14 108.1(3)
C13 C11 C14 109.1(3)
C12 C11 C4 112.1(3)
C13 C11 C4 108.8(3)
C14 C11 C4 110.1(3)
C11 C12 H12A 109.5
C11 C12 H12B 109.5
H12A C12 H12B 109.5
C11 C12 H12C 109.5
H12A C12 H12C 109.5
H12B C12 H12C 109.5
C11 C13 H13A 109.5
C11 C13 H13B 109.5
H13A C13 H13B 109.5
C11 C13 H13C 109.5
H13A C13 H13C 109.5
H13B C13 H13C 109.5
C11 C14 H14A 109.5
C11 C14 H14B 109.5
H14A C14 H14B 109.5
C11 C14 H14C 109.5
H14A C14 H14C 109.5
H14B C14 H14C 109.5
N1 C15 C6 108.9(2)
N1 C15 H15A 109.9
C6 C15 H15A 109.9
N1 C15 H15B 109.9
C6 C15 H15B 109.9
H15A C15 H15B 108.3
N1 C16 C17 108.6(2)
N1 C16 H16A 110.0
C17 C16 H16A 110.0
N1 C16 H16B 110.0
C17 C16 H16B 110.0
H16A C16 H16B 108.4
O2 C17 C16 107.9(2)
O2 C17 C18 108.7(2)
C16 C17 C18 113.1(2)
O2 C17 H17 109.0
C16 C17 H17 109.0
C18 C17 H17 109.0
N2 C18 C17 107.3(2)
N2 C18 H18A 110.3
C17 C18 H18A 110.3
N2 C18 H18B 110.3
C17 C18 H18B 110.3
H18A C18 H18B 108.5
N2 C19 C20 111.0(3)
N2 C19 H19A 109.4
C20 C19 H19A 109.4
N2 C19 H19B 109.4
C20 C19 H19B 109.4
H19A C19 H19B 108.0
C21 C20 C25 120.9(3)
C21 C20 C19 120.5(3)
C25 C20 C19 118.7(3)
C22 C21 C20 122.1(3)
C22 C21 H21 119.0
C20 C21 H21 119.0
C21 C22 C23 116.4(3)
C21 C22 C26 123.0(3)
C23 C22 C26 120.5(3)
C24 C23 C22 124.3(3)
C24 C23 H23 117.8
C22 C23 H23 117.8
C23 C24 C25 118.0(3)
C23 C24 C30 121.6(3)
C25 C24 C30 120.4(3)
O3 C25 C20 121.6(3)
O3 C25 C24 120.1(3)
C20 C25 C24 118.3(3)
C27 C26 C22 112.5(3)
C27 C26 C29 107.8(3)
C22 C26 C29 110.3(3)
C27 C26 C28 108.4(3)
C22 C26 C28 108.7(3)
C29 C26 C28 109.1(3)
C26 C27 H27A 109.5
C26 C27 H27B 109.5
H27A C27 H27B 109.5
C26 C27 H27C 109.5
H27A C27 H27C 109.5
H27B C27 H27C 109.5
C26 C28 H28A 109.5
C26 C28 H28B 109.5
H28A C28 H28B 109.5
C26 C28 H28C 109.5
H28A C28 H28C 109.5
H28B C28 H28C 109.5
C26 C29 H29A 109.5
C26 C29 H29B 109.5
H29A C29 H29B 109.5
C26 C29 H29C 109.5
H29A C29 H29C 109.5
H29B C29 H29C 109.5
C33 C30 C31 109.5(3)
C33 C30 C24 110.1(3)
C31 C30 C24 112.1(3)
C33 C30 C32 108.5(3)
C31 C30 C32 106.2(3)
C24 C30 C32 110.3(3)
C30 C31 H31A 109.5
C30 C31 H31B 109.5
H31A C31 H31B 109.5
C30 C31 H31C 109.5
H31A C31 H31C 109.5
H31B C31 H31C 109.5
C30 C32 H32A 109.5
C30 C32 H32B 109.5
H32A C32 H32B 109.5
C30 C32 H32C 109.5
H32A C32 H32C 109.5
H32B C32 H32C 109.5
C30 C33 H33A 109.5
C30 C33 H33B 109.5
H33A C33 H33B 109.5
C30 C33 H33C 109.5
H33A C33 H33C 109.5
H33B C33 H33C 109.5
O5 C34 O4 126.5(3)
O5 C34 C35 116.0(3)
O4 C34 C35 117.6(3)
C34 C35 H35A 109.5
C34 C35 H35B 109.5
H35A C35 H35B 109.5
C34 C35 H35C 109.5
H35A C35 H35C 109.5
H35B C35 H35C 109.5
N3 C36 H36A 109.5
N3 C36 H36B 109.5
H36A C36 H36B 109.5
N3 C36 H36C 109.5
H36A C36 H36C 109.5
H36B C36 H36C 109.5
N3 C37 H37A 109.5
N3 C37 H37B 109.5
H37A C37 H37B 109.5
N3 C37 H37C 109.5
H37A C37 H37C 109.5
H37B C37 H37C 109.5
O6 C38 N3 125.5(3)
O6 C38 H38 117.2
N3 C38 H38 117.2
N4 C39 H39A 109.5
N4 C39 H39B 109.5
H39A C39 H39B 109.5
N4 C39 H39C 109.5
H39A C39 H39C 109.5
H39B C39 H39C 109.5
N4 C40 H40A 109.5
N4 C40 H40B 109.5
H40A C40 H40B 109.5
N4 C40 H40C 109.5
H40A C40 H40C 109.5
H40B C40 H40C 109.5
O7 C41 N4 125.3(3)
O7 C41 H41 117.3
N4 C41 H41 117.3
N5 C42 H42A 109.5
N5 C42 H42B 109.5
H42A C42 H42B 109.5
N5 C42 H42C 109.5
H42A C42 H42C 109.5
H42B C42 H42C 109.5
N5 C43 H43A 109.5
N5 C43 H43B 109.5
H43A C43 H43B 109.5
N5 C43 H43C 109.5
H43A C43 H43C 109.5
H43B C43 H43C 109.5
O8 C44 N5 121.0(5)
O8 C44 H44 119.5
N5 C44 H44 119.5

loop_
_geom_bond_atom_site_label_1
_geom_bond_atom_site_label_2
_geom_bond_distance
Cu1 O1 1.916(2)
Cu1 O2 1.953(2)
Cu1 O4 1.983(2)
Cu1 N1 2.000(2)
Cu2 O3 1.887(2)
Cu2 O2 1.927(2)
Cu2 O5 1.949(2)
Cu2 N2 1.983(2)
N1 C16 1.479(4)
N1 C15 1.483(4)
N2 C19 1.474(4)
N2 C18 1.484(4)
N3 C38 1.327(4)
N3 C36 1.446(4)
N3 C37 1.450(4)
N4 C41 1.316(4)
N4 C39 1.450(5)
N4 C40 1.450(5)
N5 C43 1.354(7)
N5 C42 1.360(8)
N5 C44 1.412(7)
O1 C1 1.333(4)
O2 C17 1.435(3)
O3 C25 1.328(4)
O4 C34 1.263(4)
O5 C34 1.252(4)
O6 C38 1.223(4)
O7 C41 1.232(4)
O8 C44 1.221(7)
C1 C6 1.419(4)
C1 C2 1.421(4)
C2 C3 1.398(4)
C2 C7 1.540(4)
C3 C4 1.395(4)
C3 H3 0.9500
C4 C5 1.384(4)
C4 C11 1.540(4)
C5 C6 1.391(4)
C5 H5 0.9500
C6 C15 1.501(4)
C7 C10 1.528(4)
C7 C9 1.536(4)
C7 C8 1.536(4)
C8 H8A 0.9800
C8 H8B 0.9800
C8 H8C 0.9800
C9 H9A 0.9800
C9 H9B 0.9800
C9 H9C 0.9800
C10 H10A 0.9800
C10 H10B 0.9800
C10 H10C 0.9800
C11 C12 1.527(5)
C11 C13 1.535(5)
C11 C14 1.535(5)
C12 H12A 0.9800
C12 H12B 0.9800
C12 H12C 0.9800
C13 H13A 0.9800
C13 H13B 0.9800
C13 H13C 0.9800
C14 H14A 0.9800
C14 H14B 0.9800
C14 H14C 0.9800
C15 H15A 0.9900
C15 H15B 0.9900
C16 C17 1.513(4)
C16 H16A 0.9900
C16 H16B 0.9900
C17 C18 1.526(4)
C17 H17 1.0000
C18 H18A 0.9900
C18 H18B 0.9900
C19 C20 1.508(4)
C19 H19A 0.9900
C19 H19B 0.9900
C20 C21 1.388(4)
C20 C25 1.416(4)
C21 C22 1.385(4)
C21 H21 0.9500
C22 C23 1.397(4)
C22 C26 1.534(4)
C23 C24 1.394(5)
C23 H23 0.9500
C24 C25 1.418(4)
C24 C30 1.537(4)
C26 C27 1.530(5)
C26 C29 1.536(5)
C26 C28 1.541(5)
C27 H27A 0.9800
C27 H27B 0.9800
C27 H27C 0.9800
C28 H28A 0.9800
C28 H28B 0.9800
C28 H28C 0.9800
C29 H29A 0.9800
C29 H29B 0.9800
C29 H29C 0.9800
C30 C33 1.530(5)
C30 C31 1.530(5)
C30 C32 1.538(5)
C31 H31A 0.9800
C31 H31B 0.9800
C31 H31C 0.9800
C32 H32A 0.9800
C32 H32B 0.9800
C32 H32C 0.9800
C33 H33A 0.9800
C33 H33B 0.9800
C33 H33C 0.9800
C34 C35 1.511(4)
C35 H35A 0.9800
C35 H35B 0.9800
C35 H35C 0.9800
C36 H36A 0.9800
C36 H36B 0.9800
C36 H36C 0.9800
C37 H37A 0.9800
C37 H37B 0.9800
C37 H37C 0.9800
C38 H38 0.9500
C39 H39A 0.9800
C39 H39B 0.9800
C39 H39C 0.9800
C40 H40A 0.9800
C40 H40B 0.9800
C40 H40C 0.9800
C41 H41 0.9500
C42 H42A 0.9800
C42 H42B 0.9800
C42 H42C 0.9800
C43 H43A 0.9800
C43 H43B 0.9800
C43 H43C 0.9800
C44 H44 0.9500

loop_
_geom_torsion_atom_site_label_1
_geom_torsion_atom_site_label_2
_geom_torsion_atom_site_label_3
_geom_torsion_atom_site_label_4
_geom_torsion
O1 Cu1 N1 C16 -154.87(18)
O2 Cu1 N1 C16 19.70(18)
O4 Cu1 N1 C16 -52.0(4)
O1 Cu1 N1 C15 -32.36(19)
O2 Cu1 N1 C15 142.21(19)
O4 Cu1 N1 C15 70.5(4)
O3 Cu2 N2 C19 -27.5(2)
O2 Cu2 N2 C19 147.4(2)
O5 Cu2 N2 C19 -136.4(5)
O3 Cu2 N2 C18 -150.80(19)
O2 Cu2 N2 C18 24.05(18)
O5 Cu2 N2 C18 100.3(5)
O2 Cu1 O1 C1 -91.7(8)
O4 Cu1 O1 C1 172.7(2)
N1 Cu1 O1 C1 -22.3(2)
O3 Cu2 O2 C17 103.0(9)
O5 Cu2 O2 C17 -166.83(18)
N2 Cu2 O2 C17 2.45(18)
O3 Cu2 O2 Cu1 -20.7(10)
O5 Cu2 O2 Cu1 69.45(10)
N2 Cu2 O2 Cu1 -121.27(11)
O1 Cu1 O2 C17 76.3(8)
O4 Cu1 O2 C17 171.87(18)
N1 Cu1 O2 C17 6.47(18)
O1 Cu1 O2 Cu2 -160.7(8)
O4 Cu1 O2 Cu2 -65.12(10)
N1 Cu1 O2 Cu2 129.47(11)
O2 Cu2 O3 C25 -122.8(9)
O5 Cu2 O3 C25 147.0(2)
N2 Cu2 O3 C25 -22.5(3)
O1 Cu1 O4 C34 -163.9(2)
O2 Cu1 O4 C34 21.9(2)
N1 Cu1 O4 C34 92.9(4)
O3 Cu2 O5 C34 142.7(3)
O2 Cu2 O5 C34 -32.1(3)
N2 Cu2 O5 C34 -107.9(5)
Cu1 O1 C1 C6 43.7(4)
Cu1 O1 C1 C2 -138.1(2)
O1 C1 C2 C3 -179.4(3)
C6 C1 C2 C3 -1.2(4)
O1 C1 C2 C7 1.1(4)
C6 C1 C2 C7 179.3(3)
C1 C2 C3 C4 -0.1(5)
C7 C2 C3 C4 179.4(3)
C2 C3 C4 C5 0.9(5)
C2 C3 C4 C11 -179.8(3)
C3 C4 C5 C6 -0.3(5)
C11 C4 C5 C6 -179.7(3)
C4 C5 C6 C1 -1.0(5)
C4 C5 C6 C15 -176.8(3)
O1 C1 C6 C5 180.0(3)
C2 C1 C6 C5 1.7(4)
O1 C1 C6 C15 -4.2(4)
C2 C1 C6 C15 177.6(3)
C3 C2 C7 C10 -2.4(4)
C1 C2 C7 C10 177.1(3)
C3 C2 C7 C9 -122.9(3)
C1 C2 C7 C9 56.6(4)
C3 C2 C7 C8 117.1(3)
C1 C2 C7 C8 -63.4(4)
C5 C4 C11 C12 -169.8(3)
C3 C4 C11 C12 11.0(5)
C5 C4 C11 C13 70.1(4)
C3 C4 C11 C13 -109.2(4)
C5 C4 C11 C14 -49.4(4)
C3 C4 C11 C14 131.3(3)
C16 N1 C15 C6 -170.6(2)
Cu1 N1 C15 C6 70.4(3)
C5 C6 C15 N1 119.2(3)
C1 C6 C15 N1 -56.7(4)
C15 N1 C16 C17 -162.1(2)
Cu1 N1 C16 C17 -41.1(2)
Cu2 O2 C17 C16 -151.09(18)
Cu1 O2 C17 C16 -30.6(3)
Cu2 O2 C17 C18 -28.1(3)
Cu1 O2 C17 C18 92.3(2)
N1 C16 C17 O2 47.3(3)
N1 C16 C17 C18 -72.9(3)
C19 N2 C18 C17 -167.2(2)
Cu2 N2 C18 C17 -44.3(3)
O2 C17 C18 N2 48.5(3)
C16 C17 C18 N2 168.3(2)
C18 N2 C19 C20 -177.4(3)
Cu2 N2 C19 C20 63.9(3)
N2 C19 C20 C21 126.1(3)
N2 C19 C20 C25 -54.7(4)
C25 C20 C21 C22 -0.4(5)
C19 C20 C21 C22 178.9(3)
C20 C21 C22 C23 0.6(5)
C20 C21 C22 C26 178.1(3)
C21 C22 C23 C24 -0.8(5)
C26 C22 C23 C24 -178.4(3)
C22 C23 C24 C25 0.8(5)
C22 C23 C24 C30 179.6(3)
Cu2 O3 C25 C20 39.2(4)
Cu2 O3 C25 C24 -142.0(2)
C21 C20 C25 O3 179.1(3)
C19 C20 C25 O3 -0.1(5)
C21 C20 C25 C24 0.3(5)
C19 C20 C25 C24 -178.9(3)
C23 C24 C25 O3 -179.3(3)
C30 C24 C25 O3 1.8(5)
C23 C24 C25 C20 -0.5(4)
C30 C24 C25 C20 -179.4(3)
C21 C22 C26 C27 9.5(4)
C23 C22 C26 C27 -173.1(3)
C21 C22 C26 C29 129.9(3)
C23 C22 C26 C29 -52.7(4)
C21 C22 C26 C28 -110.5(3)
C23 C22 C26 C28 66.9(4)
C23 C24 C30 C33 -115.8(3)
C25 C24 C30 C33 63.1(4)
C23 C24 C30 C31 6.4(5)
C25 C24 C30 C31 -174.8(3)
C23 C24 C30 C32 124.5(3)
C25 C24 C30 C32 -56.6(4)
Cu2 O5 C34 O4 -12.7(5)
Cu2 O5 C34 C35 167.8(2)
Cu1 O4 C34 O5 18.9(4)
Cu1 O4 C34 C35 -161.5(2)
C36 N3 C38 O6 177.0(4)
C37 N3 C38 O6 -1.7(6)
C39 N4 C41 O7 -0.7(6)
C40 N4 C41 O7 -172.7(3)
C43 N5 C44 O8 -178.6(5)
C42 N5 C44 O8 -0.9(7)
